data_1557418
loop_
_publ_author_name
'Dossing, Anders'
'Hazell, Alan'
'Toftlund, Hans'

_publ_section_title
;
 Crystal Structures of Dinuclear Copper(II) and Oxovanadium(IV) Complexes
 of
 N,N,N',N'-Tetrakis(2-pyridylmethyl)-6,6'-bis(aminomethyl)-2,2'-bipyridine
;
_journal_name_full 'Acta Chemica Scandinavica'
_journal_page_first 95
_journal_page_last 101
_journal_paper_doi 10.3891/acta.chem.scand.50-0095
_journal_volume 50
_journal_year 1996
_chemical_formula_sum 'C36 H48.56 Cu2 N8 O15.28 S2'
_chemical_formula_weight 1029.04
_space_group_IT_number 2
_space_group_name_Hall '-P 1'
_space_group_name_H-M_alt 'P -1'
_symmetry_cell_setting triclinic
_symmetry_Int_Tables_number 2
_symmetry_space_group_name_Hall '-P 1'
_symmetry_space_group_name_H-M 'P -1'
_cell_angle_alpha 103.98(2)
_cell_angle_beta 90.95(2)
_cell_angle_gamma 93.41(1)
_cell_formula_units_Z 1
_cell_length_a 9.197(3)
_cell_length_b 8.357(2)
_cell_length_c 14.490(5)
_cell_volume 1078.2(6)
_diffrn_ambient_temperature 249
_diffrn_radiation_probe x-ray
_diffrn_radiation_type MoK\a
_diffrn_radiation_wavelength 0.71073
_exptl_absorpt_coefficient_mu 1.156
_exptl_crystal_density_diffrn 1.585
_refine_ls_goodness_of_fit_ref 1.35
_refine_ls_number_parameters 335
_refine_ls_number_reflns 1686
_refine_ls_R_factor_gt 0.058
_refine_ls_wR_factor_gt 0.065
_cod_data_source_file Acta-Chem-Scand-1996-50-95-1.cif
_cod_data_source_block 1
_cod_original_cell_volume 1078.3(6)
_cod_database_code 1557418

loop_
_space_group_symop_id
_space_group_symop_operation_xyz
1 x,y,z
2 -x,-y,-z

loop_
_atom_site_label
_atom_site_type_symbol
_atom_site_thermal_displace_type
_atom_site_fract_x
_atom_site_fract_y
_atom_site_fract_z
_atom_site_occupancy
_atom_site_U_iso_or_equiv
_atom_site_calc_flag
_atom_site_refinement_flags
_atom_site_disorder_assembly
_atom_site_disorder_group
Cu Cu Uiso 0.01605(16) -0.06284(19) 0.22770(10) 1.000 0.0470 . . . .
S S Uiso -0.2679(7) -0.0501(8) 0.1426(5) 0.680(10) 0.0400 . . . .
S' S Uiso -0.3070(16) -0.014(2) 0.1875(14) 0.320 0.0500 . . . .
O1 O Uiso -0.1949(7) -0.0796(9) 0.2320(5) 1.000 0.0490 . . . .
O2 O Uiso -0.3534(17) -0.2041(19) 0.0929(11) 0.680 0.0690 . . . .
O2' O Uiso -0.384(2) 0.092(3) 0.263(2) 0.320 0.0680 . . . .
O3 O Uiso -0.3639(15) 0.0848(15) 0.1674(10) 0.680 0.0670 . . . .
O3' O Uiso -0.261(3) 0.082(3) 0.123(2) 0.320 0.0600 . . . .
O4 O Uiso -0.1487(13) -0.0133(15) 0.0857(7) 0.680 0.0640 . . . .
O4' O Uiso -0.395(5) -0.152(3) 0.139(2) 0.320 0.0630 . . . .
O5' O Uiso 0.009(3) 0.012(3) 0.0719(15) 0.320 0.0560 . . . .
N1 N Uiso 0.2338(10) -0.0494(12) 0.2121(6) 1.000 0.0540 . . . .
N17 N Uiso 0.0340(11) -0.3001(11) 0.1657(6) 1.000 0.0500 . . . .
N27 N Uiso 0.0485(9) 0.1779(9) 0.2823(6) 1.000 0.0370 . . . .
N37 N Uiso 0.1284(9) -0.0479(10) 0.4059(6) 1.000 0.0400 . . . .
O5 O Uiso -0.5152(11) -0.2805(10) -0.0669(6) 1.000 0.0970 . . . .
C11 C Uiso 0.2560(14) -0.1714(18) 0.1218(8) 1.000 0.0730 . . . .
C12 C Uiso 0.1629(14) -0.3251(16) 0.1193(7) 1.000 0.0610 . . . .
C13 C Uiso 0.1932(19) -0.484(2) 0.0722(9) 1.000 0.0930 . . . .
C14 C Uiso 0.100(2) -0.6110(19) 0.0715(10) 1.000 0.0950 . . . .
C15 C Uiso -0.0326(18) -0.5890(15) 0.1193(9) 1.000 0.0800 . . . .
C16 C Uiso -0.0579(15) -0.4213(15) 0.1655(7) 1.000 0.0590 . . . .
C21 C Uiso 0.2768(12) 0.1251(17) 0.2083(8) 1.000 0.0640 . . . .
C22 C Uiso 0.1783(13) 0.2427(17) 0.2716(8) 1.000 0.0530 . . . .
C23 C Uiso 0.2226(14) 0.4078(19) 0.3124(10) 1.000 0.0730 . . . .
C24 C Uiso 0.1217(19) 0.5024(16) 0.3649(10) 1.000 0.0780 . . . .
C25 C Uiso -0.0129(17) 0.4377(17) 0.3765(9) 1.000 0.0650 . . . .
C26 C Uiso -0.0492(12) 0.2750(16) 0.3354(8) 1.000 0.0550 . . . .
C31 C Uiso 0.3159(11) -0.0956(15) 0.2905(8) 1.000 0.0550 . . . .
C32 C Uiso 0.2639(11) -0.0122(13) 0.3877(7) 1.000 0.0420 . . . .
C33 C Uiso 0.3570(11) 0.0974(16) 0.4514(9) 1.000 0.0580 . . . .
C34 C Uiso 0.3070(13) 0.1727(18) 0.5403(9) 1.000 0.0730 . . . .
C35 C Uiso 0.1657(14) 0.1333(16) 0.5589(8) 1.000 0.0600 . . . .
C36 C Uiso 0.0772(10) 0.0228(13) 0.4922(7) 1.000 0.0420 . . . .
O6 O Uiso 0.5425(11) -0.4257(11) 0.2058(7) 1.000 0.1080 . . . .
O7 O Uiso -0.3867(12) 0.3865(18) 0.3289(11) 1.000 0.1770 . . . .
O6' O Uiso -0.403(3) 0.399(4) -0.496(2) 0.320 0.1040 . . . .

loop_
_atom_type_symbol
_atom_type_description
_atom_type_scat_dispersion_real
_atom_type_scat_dispersion_imag
_atom_type_scat_source
C C 0.0033 0.0016 ' International Tables Vol C Tables 4.2.6.8 and 6.1.1.4'
Cu Cu 0.3201 1.2651 ' International Tables Vol C Tables 4.2.6.8 and 6.1.1.4'
N N 0.0061 0.0033 ' International Tables Vol C Tables 4.2.6.8 and 6.1.1.4'
O O 0.0106 0.0060 ' International Tables Vol C Tables 4.2.6.8 and 6.1.1.4'
S S 0.1246 0.1234 ' International Tables Vol C Tables 4.2.6.8 and 6.1.1.4'

loop_
_geom_angle_atom_site_label_1
_geom_angle_atom_site_label_2
_geom_angle_atom_site_label_3
_geom_angle
_geom_angle_site_symmetry_1
_geom_angle_site_symmetry_2
_geom_angle_site_symmetry_3
_geom_angle_publ_flag
S Cu O1 29.3(3) . . . yes
S Cu O4 29.8(3) . . . yes
S Cu N1 146.5(3) . . . yes
S Cu N17 94.5(3) . . . yes
S Cu N27 96.1(3) . . . yes
S Cu N37 136.7(2) . . . yes
O1 Cu O4 59.1(3) . . . yes
O1 Cu N1 175.6(3) . . . yes
O1 Cu N17 95.3(4) . . . yes
O1 Cu N27 98.3(3) . . . yes
O1 Cu N37 108.3(3) . . . yes
O1 Cu O5' 92.3(7) . . . yes
O4 Cu N1 116.8(4) . . . yes
O4 Cu N17 93.5(4) . . . yes
O4 Cu N27 91.3(4) . . . yes
O4 Cu N37 162.2(3) . . . yes
N1 Cu N17 83.0(4) . . . yes
N1 Cu N27 83.3(4) . . . yes
N1 Cu N37 76.0(3) . . . yes
O5' Cu N1 83.7(7) . . . yes
N17 Cu N27 166.2(4) . . . yes
N17 Cu N37 100.6(3) . . . yes
O5' Cu N17 92.1(6) . . . yes
N27 Cu N37 77.5(3) . . . yes
O5' Cu N27 84.9(6) . . . yes
O5' Cu N37 154.5(6) . . . yes
Cu S O1 38.4(3) . . . yes
Cu S O2 120.8(7) . . . yes
Cu S O3 126.3(7) . . . yes
Cu S O4 66.4(5) . . . yes
O1 S O2 108.5(8) . . . yes
O1 S O3 110.6(8) . . . yes
O1 S O4 104.8(6) . . . yes
O2 S O3 109.7(9) . . . yes
O2 S O4 110.9(9) . . . yes
O3 S O4 112.3(9) . . . yes
O1 S' O2' 106.8(16) . . . yes
O1 S' O3' 115.9(15) . . . yes
O1 S' O4' 104.8(19) . . . yes
O2' S' O3' 107.7(19) . . . yes
O2' S' O4' 112(2) . . . yes
O3' S' O4' 110(2) . . . yes
Cu O1 S 112.2(5) . . . yes
Cu O1 S' 133.6(8) . . . yes
Cu O4 S 83.8(5) . . . yes
Cu N1 C11 104.3(7) . . . yes
Cu N1 C21 106.8(7) . . . yes
Cu N1 C31 112.8(7) . . . yes
C11 N1 C21 113.1(9) . . . yes
C11 N1 C31 109.0(9) . . . yes
C21 N1 C31 110.8(9) . . . yes
Cu N17 C12 111.7(8) . . . yes
Cu N17 C16 127.5(9) . . . yes
C12 N17 C16 120.8(11) . . . yes
Cu N27 C22 115.8(8) . . . yes
Cu N27 C26 124.9(7) . . . yes
C22 N27 C26 119.1(10) . . . yes
Cu N37 C32 96.2(6) . . . yes
Cu N37 C36 129.9(6) . . . yes
C32 N37 C36 118.9(9) . . . yes
N1 C11 C12 108.8(10) . . . yes
N17 C12 C11 114.8(11) . . . yes
N17 C12 C13 119.2(13) . . . yes
C11 C12 C13 125.9(12) . . . no
C12 C13 C14 120.9(15) . . . no
C13 C14 C15 121.1(15) . . . no
C14 C15 C16 115.2(13) . . . no
N17 C16 C15 122.8(12) . . . yes
N1 C21 C22 109.5(10) . . . yes
N27 C22 C21 114.8(11) . . . yes
N27 C22 C23 123.0(11) . . . yes
C21 C22 C23 122.2(11) . . . no
C22 C23 C24 116.6(13) . . . no
C23 C24 C25 121.3(13) . . . no
C24 C25 C26 119.4(13) . . . no
N27 C26 C25 120.8(11) . . . yes
N1 C31 C32 112.4(9) . . . yes
N37 C32 C31 116.7(9) . . . yes
N37 C32 C33 123.3(10) . . . yes
C31 C32 C33 120.0(9) . . . no
C32 C33 C34 119.0(10) . . . no
C33 C34 C35 117.2(12) . . . no
C34 C35 C36 121.3(11) . . . no
N37 C36 C35 120.3(9) . . . yes
N37 C36 C36 116.0(9) . . 2_556 yes
C35 C36 C36 123.7(9) . . 2_556 no

loop_
_geom_bond_atom_site_label_1
_geom_bond_atom_site_label_2
_geom_bond_distance
_geom_bond_site_symmetry_1
_geom_bond_site_symmetry_2
_geom_bond_publ_flag
Cu S 2.888(7) . . yes
Cu O1 1.940(7) . . yes
Cu O4 2.662(11) . . yes
Cu N1 2.019(9) . . yes
Cu N17 1.987(9) . . yes
Cu N27 1.979(8) . . yes
Cu N37 2.737(9) . . yes
Cu O5' 2.49(2) . . yes
S O1 1.528(10) . . yes
S O2 1.485(17) . . yes
S O3 1.454(15) . . yes
S O4 1.445(13) . . yes
S' O1 1.413(18) . . yes
S' O2' 1.45(3) . . yes
S' O3' 1.43(3) . . yes
S' O4' 1.40(4) . . yes
N1 C11 1.477(15) . . yes
N1 C21 1.502(18) . . yes
N1 C31 1.493(14) . . yes
N17 C12 1.374(16) . . yes
N17 C16 1.279(16) . . yes
N27 C22 1.309(15) . . yes
N27 C26 1.366(14) . . yes
N37 C32 1.310(13) . . yes
N37 C36 1.353(13) . . yes
C11 C12 1.49(2) . . no
C12 C13 1.39(2) . . no
C13 C14 1.32(2) . . no
C14 C15 1.41(2) . . no
C15 C16 1.434(18) . . no
C21 C22 1.525(17) . . no
C22 C23 1.40(2) . . no
C23 C24 1.37(2) . . no
C24 C25 1.35(2) . . no
C25 C26 1.365(19) . . no
C31 C32 1.512(15) . . no
C32 C33 1.377(16) . . no
C33 C34 1.389(18) . . no
C34 C35 1.369(18) . . no
C35 C36 1.379(16) . . no
C36 C36 1.484(13) . 2_556 no

loop_
_geom_torsion_atom_site_label_1
_geom_torsion_atom_site_label_2
_geom_torsion_atom_site_label_3
_geom_torsion_atom_site_label_4
_geom_torsion
_geom_torsion_site_symmetry_1
_geom_torsion_site_symmetry_2
_geom_torsion_site_symmetry_3
_geom_torsion_site_symmetry_4
_geom_torsion_publ_flag
O1 Cu S O2 -80.9(9) . . . . no
O1 Cu S O3 77.0(9) . . . . no
O1 Cu S O4 178.0(9) . . . . no
O4 Cu S O1 -178.0(9) . . . . no
O4 Cu S O2 101.1(10) . . . . no
O4 Cu S O3 -101.0(10) . . . . no
N1 Cu S O1 176.8(7) . . . . no
N1 Cu S O2 95.9(10) . . . . no
N1 Cu S O3 -106.2(10) . . . . no
N1 Cu S O4 -5.2(9) . . . . no
N17 Cu S O1 92.9(6) . . . . no
N17 Cu S O2 12.0(9) . . . . no
N17 Cu S O3 169.8(8) . . . . no
N17 Cu S O4 -89.2(6) . . . . no
N27 Cu S O1 -96.1(6) . . . . no
N27 Cu S O2 -177.0(8) . . . . no
N27 Cu S O3 -19.1(8) . . . . no
N27 Cu S O4 81.9(6) . . . . no
N37 Cu S O1 -17.8(7) . . . . no
N37 Cu S O2 -98.7(9) . . . . no
N37 Cu S O3 59.2(9) . . . . no
N37 Cu S O4 160.2(6) . . . . no
O4 Cu O1 S 1.2(5) . . . . no
N17 Cu O1 S -89.7(6) . . . . no
N27 Cu O1 S 87.7(5) . . . . no
N37 Cu O1 S 167.3(5) . . . . no
O1 Cu O4 S -1.2(5) . . . . no
N1 Cu O4 S 176.8(5) . . . . no
N17 Cu O4 S 93.0(6) . . . . no
N27 Cu O4 S -100.1(6) . . . . no
S Cu N1 C11 -53.2(10) . . . . no
S Cu N1 C21 66.8(9) . . . . no
S Cu N1 C31 -171.3(6) . . . . no
O4 Cu N1 C11 -56.1(9) . . . . no
O4 Cu N1 C21 63.9(7) . . . . no
O4 Cu N1 C31 -174.2(7) . . . . no
N17 Cu N1 C11 34.2(8) . . . . no
N17 Cu N1 C21 154.2(7) . . . . no
N17 Cu N1 C31 -83.9(8) . . . . no
N27 Cu N1 C11 -144.2(8) . . . . no
N27 Cu N1 C21 -24.2(6) . . . . no
N27 Cu N1 C31 97.7(8) . . . . no
N37 Cu N1 C11 137.1(8) . . . . no
N37 Cu N1 C21 -102.9(6) . . . . no
N37 Cu N1 C31 19.0(7) . . . . no
S Cu N17 C12 128.0(7) . . . . no
S Cu N17 C16 -51.8(10) . . . . no
O1 Cu N17 C12 157.4(7) . . . . no
O1 Cu N17 C16 -22.4(10) . . . . no
O4 Cu N17 C12 98.1(7) . . . . no
O4 Cu N17 C16 -81.7(10) . . . . no
N1 Cu N17 C12 -18.5(7) . . . . no
N1 Cu N17 C16 161.7(10) . . . . no
N37 Cu N17 C12 -92.8(7) . . . . no
N37 Cu N17 C16 87.4(10) . . . . no
S Cu N27 C22 -136.0(8) . . . . no
S Cu N27 C26 49.4(9) . . . . no
O1 Cu N27 C22 -165.5(8) . . . . no
O1 Cu N27 C26 19.9(9) . . . . no
O4 Cu N27 C22 -106.5(8) . . . . no
O4 Cu N27 C26 78.9(9) . . . . no
N1 Cu N27 C22 10.3(8) . . . . no
N1 Cu N27 C26 -164.3(9) . . . . no
N37 Cu N27 C22 87.5(8) . . . . no
N37 Cu N27 C26 -87.1(9) . . . . no
S Cu N37 C32 -161.8(6) . . . . no
S Cu N37 C36 -25.3(10) . . . . no
O1 Cu N37 C32 -170.8(6) . . . . no
O1 Cu N37 C36 -34.4(9) . . . . no
N1 Cu N37 C32 10.0(7) . . . . no
N1 Cu N37 C36 146.5(9) . . . . no
N17 Cu N37 C32 89.9(7) . . . . no
N17 Cu N37 C36 -133.7(9) . . . . no
N27 Cu N37 C32 -76.1(7) . . . . no
N27 Cu N37 C36 60.4(9) . . . . no
O2 S O1 Cu 116.6(8) . . . . no
O3 S O1 Cu -123.1(7) . . . . no
O4 S O1 Cu -1.9(8) . . . . no
O1 S O4 Cu 1.3(5) . . . . no
O2 S O4 Cu -115.6(8) . . . . no
O3 S O4 Cu 121.3(8) . . . . no
Cu N1 C11 C12 -43.6(11) . . . . no
C21 N1 C11 C12 -159.2(10) . . . . no
C31 N1 C11 C12 77.1(12) . . . . no
Cu N1 C21 C22 33.3(10) . . . . no
C11 N1 C21 C22 147.4(10) . . . . no
C31 N1 C21 C22 -89.9(10) . . . . no
Cu N1 C31 C32 -47.0(11) . . . . no
C11 N1 C31 C32 -162.2(10) . . . . no
C21 N1 C31 C32 72.7(11) . . . . no
Cu N17 C12 C11 -2.6(12) . . . . no
Cu N17 C12 C13 179.9(9) . . . . no
C16 N17 C12 C11 177.2(10) . . . . no
C16 N17 C12 C13 -0.3(16) . . . . no
Cu N17 C16 C15 -179.1(9) . . . . no
C12 N17 C16 C15 1.1(17) . . . . no
Cu N27 C22 C21 7.1(13) . . . . no
Cu N27 C22 C23 -174.7(10) . . . . no
C26 N27 C22 C21 -178.0(10) . . . . no
C26 N27 C22 C23 0.2(17) . . . . no
Cu N27 C26 C25 174.8(9) . . . . no
C22 N27 C26 C25 0.4(17) . . . . no
Cu N37 C32 C31 -37.6(10) . . . . no
Cu N37 C32 C33 141.3(11) . . . . no
C36 N37 C32 C31 179.5(10) . . . . no
C36 N37 C32 C33 -1.6(16) . . . . no
Cu N37 C36 C35 -127.2(10) . . . . no
Cu N37 C36 C36 51.3(13) . . . 2_556 no
C32 N37 C36 C35 1.4(16) . . . . no
C32 N37 C36 C36 179.8(10) . . . 2_556 no
N1 C11 C12 N17 31.9(14) . . . . no
N1 C11 C12 C13 -150.8(12) . . . . no
N17 C12 C13 C14 0(2) . . . . no
C11 C12 C13 C14 -177.3(13) . . . . no
C12 C13 C14 C15 -1(2) . . . . no
C13 C14 C15 C16 1(2) . . . . no
C14 C15 C16 N17 -1.6(18) . . . . no
N1 C21 C22 N27 -27.6(13) . . . . no
N1 C21 C22 C23 154.2(11) . . . . no
N27 C22 C23 C24 -1(2) . . . . no
C21 C22 C23 C24 177.5(12) . . . . no
C22 C23 C24 C25 0(2) . . . . no
C23 C24 C25 C26 0(2) . . . . no
C24 C25 C26 N27 -0.5(19) . . . . no
N1 C31 C32 N37 62.4(13) . . . . no
N1 C31 C32 C33 -116.6(12) . . . . no
N37 C32 C33 C34 1.1(19) . . . . no
C31 C32 C33 C34 180.0(12) . . . . no
C32 C33 C34 C35 -1(2) . . . . no
C33 C34 C35 C36 0(2) . . . . no
C34 C35 C36 N37 -0.8(19) . . . . no
C34 C35 C36 C36 -179.1(12) . . . 2_556 no
N37 C36 C36 N37 180.0(9) . . 2_556 2_556 no
N37 C36 C36 C35 1.6(16) . . 2_556 2_556 no
C35 C36 C36 N37 -1.6(16) . . 2_556 2_556 no
C35 C36 C36 C35 -180.0(12) . . 2_556 2_556 no
